data_1569219
loop_
_publ_author_name
'Yan, Fei-Fei'
'Jiang, Wen-Jing'
'Yao, Nian-Tao'
'Mao, Pan-Dong'
'Zhao, Liang'
'Sun, Hui-Ying'
'Meng, Yin-Shan'
'Liu, Tao'

_publ_section_title
;
 Manipulating fluorescence by photo-switched spin-state conversions in an
 iron(ii)-based SCO-MOF.
;
_journal_issue 25
_journal_name_full 'Chemical science'
_journal_page_first 6936
_journal_page_last 6942
_journal_paper_doi 10.1039/d3sc01217d
_journal_volume 14
_journal_year 2023
_chemical_formula_moiety '0.25(C128 H84 Ag8 Fe4 N28), 2(C2 O)'
_chemical_formula_sum 'C36 H21 Ag2 Fe N7 O2'
_chemical_formula_weight 855.19
_space_group_crystal_system monoclinic
_space_group_IT_number 15
_space_group_name_Hall '-C 2yc'
_space_group_name_H-M_alt 'C 1 2/c 1'
_atom_sites_solution_hydrogens geom
_atom_sites_solution_primary dual
_audit_creation_date 2021-12-16
_audit_creation_method
;
Olex2 1.2
(compiled 2018.05.29 svn.r3508 for OlexSys, GUI svn.r5506)
;
_audit_update_record
;
2022-11-09 deposited with the CCDC.	2023-05-26 downloaded from the CCDC.
;
_cell_angle_alpha 90
_cell_angle_beta 102.50
_cell_angle_gamma 90
_cell_formula_units_Z 4
_cell_length_a 8.9674(11)
_cell_length_b 19.1331(19)
_cell_length_c 20.710(2)
_cell_measurement_reflns_used 3558
_cell_measurement_temperature 270(2)
_cell_measurement_theta_max 24.81
_cell_measurement_theta_min 2.56
_cell_volume 3469.1(6)
_computing_cell_refinement 'SAINT V8.40A (?, 2016)'
_computing_data_reduction 'SAINT V8.40A (?, 2016)'
_computing_molecular_graphics 'Olex2 (Dolomanov et al., 2009)'
_computing_publication_material 'Olex2 (Dolomanov et al., 2009)'
_computing_structure_refinement 'ShelXL (Sheldrick, 2015)'
_computing_structure_solution 'ShelXT (Sheldrick, 2015)'
_diffrn_ambient_temperature 270.0
_diffrn_measured_fraction_theta_full 0.990
_diffrn_measured_fraction_theta_max 0.979
_diffrn_measurement_device_type 'Bruker APEX-II CCD'
_diffrn_measurement_method '\f and \w scans'
_diffrn_radiation_type MoK\a
_diffrn_radiation_wavelength 0.71073
_diffrn_reflns_av_R_equivalents 0.0344
_diffrn_reflns_av_unetI/netI 0.0399
_diffrn_reflns_Laue_measured_fraction_full 0.990
_diffrn_reflns_Laue_measured_fraction_max 0.979
_diffrn_reflns_limit_h_max 8
_diffrn_reflns_limit_h_min -11
_diffrn_reflns_limit_k_max 19
_diffrn_reflns_limit_k_min -23
_diffrn_reflns_limit_l_max 25
_diffrn_reflns_limit_l_min -18
_diffrn_reflns_number 11436
_diffrn_reflns_point_group_measured_fraction_full 0.990
_diffrn_reflns_point_group_measured_fraction_max 0.979
_diffrn_reflns_theta_full 25.242
_diffrn_reflns_theta_max 26.476
_diffrn_reflns_theta_min 2.355
_diffrn_standards_number 0
_exptl_absorpt_coefficient_mu 1.573
_exptl_absorpt_correction_T_max 0.7454
_exptl_absorpt_correction_T_min 0.6510
_exptl_absorpt_correction_type none
_exptl_absorpt_process_details
'SADABS-2016/2 (Bruker,2016/2) was used for absorption correction. wR2(int) was 0.0615 before and 0.0383 after correction. The Ratio of minimum to maximum transmission is 0.8734. The \l/2 correction factor is Not present.'
_exptl_crystal_density_diffrn 1.637
_exptl_crystal_description BLOCK
_exptl_crystal_F_000 1688
_refine_diff_density_max 0.920
_refine_diff_density_min -1.173
_refine_diff_density_rms 0.093
_refine_ls_extinction_method none
_refine_ls_goodness_of_fit_ref 1.051
_refine_ls_hydrogen_treatment constr
_refine_ls_matrix_type full
_refine_ls_number_parameters 207
_refine_ls_number_reflns 3515
_refine_ls_number_restraints 3
_refine_ls_restrained_S_all 1.051
_refine_ls_R_factor_all 0.0965
_refine_ls_R_factor_gt 0.0610
_refine_ls_shift/su_max 0.000
_refine_ls_shift/su_mean 0.000
_refine_ls_structure_factor_coef Fsqd
_refine_ls_weighting_details 'w=1/[\s^2^(Fo^2^)+(0.0833P)^2^+12.5098P] where P=(Fo^2^+2Fc^2^)/3'
_refine_ls_weighting_scheme calc
_refine_ls_wR_factor_gt 0.1596
_refine_ls_wR_factor_ref 0.1829
_reflns_Friedel_coverage 0.000
_reflns_number_gt 2351
_reflns_number_total 3515
_reflns_threshold_expression 'I > 2\s(I)'
_cod_data_source_file d3sc01217d2.cif
_cod_data_source_block 270K
_cod_depositor_comments 'Adding full bibliography for 1569218--1569223.cif.'
_cod_original_cell_volume 3469.0(7)
_cod_database_code 1569219
_shelx_shelxl_version_number 2016/6
_shelx_space_group_comment
;
The symmetry employed for this shelxl refinement is uniquely defined
by the following loop, which should always be used as a source of
symmetry information in preference to the above space-group names.
They are only intended as comments.
;
_olex2_refinement_description
;
1. Fixed Uiso
 At 1.2 times of:
  All C(H) groups
2. Restrained distances
 C18-C19
 1.55 with sigma of 0.01
 C19-O1
 1.35 with sigma of 0.01
 C18-O1
 2.45 with sigma of 0.01
3.a Aromatic/amide H refined with riding coordinates:
 C7(H7), C9(H9), C4(H4), C13(H13), C6(H6), C12(H12), C10(H10), C3(H3),
 C15(H15), C17(H17), C16(H16)
;
_olex2_submission_special_instructions 'No special instructions were received'

loop_
_space_group_symop_operation_xyz
'x, y, z'
'-x, y, -z+1/2'
'x+1/2, y+1/2, z'
'-x+1/2, y+1/2, -z+1/2'
'-x, -y, -z'
'x, -y, z-1/2'
'-x+1/2, -y+1/2, -z'
'x+1/2, -y+1/2, z-1/2'

loop_
_atom_site_label
_atom_site_type_symbol
_atom_site_fract_x
_atom_site_fract_y
_atom_site_fract_z
_atom_site_U_iso_or_equiv
_atom_site_adp_type
_atom_site_occupancy
_atom_site_site_symmetry_order
_atom_site_calc_flag
_atom_site_refinement_flags_posn
_atom_site_refinement_flags_adp
_atom_site_refinement_flags_occupancy
_atom_site_disorder_assembly
_atom_site_disorder_group
Ag1 Ag 0.000000 0.500000 0.500000 0.0756(3) Uani 1 2 d S T P . .
Ag2 Ag 0.000000 0.21221(6) 0.250000 0.1277(5) Uani 1 2 d S T P . .
Fe1 Fe 0.250000 0.250000 0.500000 0.0610(4) Uani 1 2 d S T P . .
N1 N 0.4048(7) 0.3089(3) 0.4514(3) 0.0698(15) Uani 1 1 d . . . . .
N3 N 0.1165(7) 0.3431(3) 0.5038(3) 0.0736(16) Uani 1 1 d . . . . .
N4 N 1.000000 0.5232(4) 0.250000 0.077(2) Uani 1 2 d S T P . .
N2 N 0.1142(8) 0.2255(3) 0.4051(3) 0.0830(18) Uani 1 1 d . . . . .
C1 C 0.0710(9) 0.3980(3) 0.5055(3) 0.0705(18) Uani 1 1 d . . . . .
C5 C 0.5978(9) 0.3804(3) 0.3836(3) 0.0710(19) Uani 1 1 d . . . . .
C8 C 0.7014(8) 0.4169(3) 0.3486(3) 0.0699(18) Uani 1 1 d . . . . .
C11 C 0.9006(9) 0.4876(3) 0.2829(3) 0.0702(18) Uani 1 1 d . . . . .
C7 C 0.5518(11) 0.3057(4) 0.4706(4) 0.081(2) Uani 1 1 d . . . . .
H7 H 0.591916 0.278901 0.507796 0.097 Uiso 1 1 calc R . . . .
C9 C 0.6622(10) 0.4800(4) 0.3175(4) 0.085(2) Uani 1 1 d . . . . .
H9 H 0.567338 0.499426 0.317930 0.102 Uiso 1 1 calc R . . . .
C14 C 1.000000 0.5962(6) 0.250000 0.095(4) Uani 1 2 d S T P . .
C4 C 0.4408(9) 0.3842(4) 0.3635(4) 0.088(2) Uani 1 1 d . . . . .
H4 H 0.397069 0.410781 0.326625 0.106 Uiso 1 1 calc R . . . .
C13 C 0.8427(9) 0.3901(4) 0.3454(4) 0.082(2) Uani 1 1 d . . . . .
H13 H 0.871643 0.347124 0.365209 0.099 Uiso 1 1 calc R . . . .
C6 C 0.6536(9) 0.3394(4) 0.4395(4) 0.081(2) Uani 1 1 d . . . . .
H6 H 0.758246 0.334783 0.455624 0.097 Uiso 1 1 calc R . . . .
C12 C 0.9415(9) 0.4239(4) 0.3144(4) 0.080(2) Uani 1 1 d . . . . .
H12 H 1.036461 0.404419 0.314262 0.095 Uiso 1 1 calc R . . . .
C10 C 0.7600(10) 0.5153(4) 0.2855(4) 0.087(2) Uani 1 1 d . . . . .
H10 H 0.730585 0.558154 0.265507 0.104 Uiso 1 1 calc R . . . .
C2 C 0.0678(13) 0.2168(4) 0.3497(4) 0.105(3) Uani 1 1 d . . . . .
C3 C 0.3487(10) 0.3488(4) 0.3977(4) 0.098(3) Uani 1 1 d . . . . .
H3 H 0.243331 0.352470 0.383219 0.118 Uiso 1 1 calc R . . . .
C15 C 1.0077(14) 0.6330(5) 0.3074(5) 0.127(4) Uani 1 1 d . . . . .
H15 H 1.014500 0.609339 0.347125 0.152 Uiso 1 1 calc R . . . .
C17 C 1.000000 0.7412(9) 0.250000 0.218(13) Uani 1 2 d S T P . .
H17 H 1.000002 0.789822 0.249999 0.261 Uiso 1 2 calc RS T P . .
C16 C 1.005(2) 0.7049(6) 0.3064(7) 0.210(9) Uani 1 1 d . . . . .
H16 H 1.007433 0.729083 0.345504 0.252 Uiso 1 1 calc R . . . .
C19 C 0.306(3) 0.519(3) 0.448(2) 0.67(5) Uiso 1 1 d D . . . .
O1 O 0.391(4) 0.557(2) 0.4145(15) 0.56(2) Uiso 1 1 d D . . . .
C18 C 0.397(3) 0.4821(13) 0.5111(12) 0.263(11) Uiso 1 1 d D . . . .

loop_
_atom_site_aniso_label
_atom_site_aniso_U_11
_atom_site_aniso_U_22
_atom_site_aniso_U_33
_atom_site_aniso_U_23
_atom_site_aniso_U_13
_atom_site_aniso_U_12
Ag1 0.0891(6) 0.0453(4) 0.0939(6) 0.0049(3) 0.0228(5) 0.0279(3)
Ag2 0.2174(15) 0.1065(8) 0.0577(5) 0.000 0.0267(7) 0.000
Fe1 0.0916(10) 0.0451(6) 0.0556(7) 0.0161(5) 0.0367(7) 0.0293(6)
N1 0.086(4) 0.062(3) 0.071(3) 0.022(3) 0.037(3) 0.025(3)
N3 0.102(5) 0.053(3) 0.074(3) 0.012(2) 0.036(3) 0.030(3)
N4 0.096(6) 0.065(5) 0.078(5) 0.000 0.040(5) 0.000
N2 0.114(5) 0.077(4) 0.063(4) 0.009(3) 0.031(4) 0.022(3)
C1 0.088(5) 0.053(4) 0.078(4) 0.006(3) 0.032(4) 0.023(3)
C5 0.091(5) 0.057(4) 0.072(4) 0.011(3) 0.033(4) 0.013(3)
C8 0.081(5) 0.063(4) 0.071(4) 0.008(3) 0.029(4) 0.008(3)
C11 0.090(5) 0.068(4) 0.056(4) 0.002(3) 0.023(4) 0.002(4)
C7 0.110(7) 0.064(4) 0.073(5) 0.023(3) 0.031(5) 0.021(4)
C9 0.099(6) 0.069(4) 0.101(6) 0.027(4) 0.051(5) 0.022(4)
C14 0.157(12) 0.064(6) 0.081(7) 0.000 0.063(8) 0.000
C4 0.088(6) 0.095(5) 0.090(5) 0.046(4) 0.038(5) 0.021(4)
C13 0.087(5) 0.065(4) 0.099(6) 0.020(4) 0.029(5) 0.016(4)
C6 0.086(5) 0.076(5) 0.082(5) 0.016(4) 0.018(4) 0.009(4)
C12 0.085(5) 0.074(4) 0.087(5) 0.018(4) 0.034(4) 0.013(4)
C10 0.113(7) 0.071(4) 0.092(5) 0.017(4) 0.053(5) 0.026(4)
C2 0.169(10) 0.083(5) 0.066(5) 0.010(4) 0.034(6) 0.020(6)
C3 0.095(6) 0.101(6) 0.111(6) 0.059(5) 0.047(5) 0.040(5)
C15 0.212(12) 0.074(5) 0.114(7) -0.018(5) 0.077(8) -0.023(6)
C17 0.44(4) 0.074(10) 0.19(2) 0.000 0.16(2) 0.000
C16 0.45(3) 0.077(7) 0.152(11) -0.036(7) 0.164(16) -0.043(11)

loop_
_atom_type_symbol
_atom_type_description
_atom_type_scat_dispersion_real
_atom_type_scat_dispersion_imag
_atom_type_scat_source
C C 0.0033 0.0016 'International Tables Vol C Tables 4.2.6.8 and 6.1.1.4'
H H 0.0000 0.0000 'International Tables Vol C Tables 4.2.6.8 and 6.1.1.4'
Ag Ag -0.8971 1.1015 'International Tables Vol C Tables 4.2.6.8 and 6.1.1.4'
Fe Fe 0.3463 0.8444 'International Tables Vol C Tables 4.2.6.8 and 6.1.1.4'
N N 0.0061 0.0033 'International Tables Vol C Tables 4.2.6.8 and 6.1.1.4'
O O 0.0106 0.0060 'International Tables Vol C Tables 4.2.6.8 and 6.1.1.4'

loop_
_geom_angle_atom_site_label_1
_geom_angle_atom_site_label_2
_geom_angle_atom_site_label_3
_geom_angle
_geom_angle_site_symmetry_1
_geom_angle_site_symmetry_3
_geom_angle_publ_flag
C1 Ag1 C1 180.0 . 5_566 ?
C2 Ag2 C2 175.1(5) . 2 ?
N1 Fe1 N1 180.0 7_556 . ?
N3 Fe1 N1 90.2(2) . . ?
N3 Fe1 N1 89.8(2) 7_556 . ?
N3 Fe1 N1 89.8(2) . 7_556 ?
N3 Fe1 N1 90.2(2) 7_556 7_556 ?
N3 Fe1 N3 180.0 . 7_556 ?
N2 Fe1 N1 91.1(2) 7_556 . ?
N2 Fe1 N1 88.9(2) . . ?
N2 Fe1 N1 91.1(2) . 7_556 ?
N2 Fe1 N1 88.9(2) 7_556 7_556 ?
N2 Fe1 N3 89.7(2) . 7_556 ?
N2 Fe1 N3 89.7(2) 7_556 . ?
N2 Fe1 N3 90.3(2) . . ?
N2 Fe1 N3 90.3(2) 7_556 7_556 ?
N2 Fe1 N2 180.0 7_556 . ?
C7 N1 Fe1 122.6(4) . . ?
C7 N1 C3 116.9(6) . . ?
C3 N1 Fe1 120.5(5) . . ?
C1 N3 Fe1 167.3(6) . . ?
C11 N4 C11 122.1(8) 2_755 . ?
C14 N4 C11 119.0(4) . 2_755 ?
C14 N4 C11 119.0(4) . . ?
C2 N2 Fe1 165.7(8) . . ?
N3 C1 Ag1 173.6(6) . . ?
C4 C5 C8 122.5(6) . . ?
C4 C5 C6 116.0(6) . . ?
C6 C5 C8 121.5(7) . . ?
C9 C8 C5 121.5(6) . . ?
C9 C8 C13 116.5(6) . . ?
C13 C8 C5 122.0(6) . . ?
C12 C11 N4 121.3(7) . . ?
C10 C11 N4 120.7(6) . . ?
C10 C11 C12 117.9(7) . . ?
N1 C7 H7 117.8 . . ?
N1 C7 C6 124.4(7) . . ?
C6 C7 H7 117.8 . . ?
C8 C9 H9 119.1 . . ?
C8 C9 C10 121.8(7) . . ?
C10 C9 H9 119.1 . . ?
C15 C14 N4 121.0(6) . . ?
C15 C14 N4 121.0(6) 2_755 . ?
C15 C14 C15 118.1(12) . 2_755 ?
C5 C4 H4 119.8 . . ?
C3 C4 C5 120.3(7) . . ?
C3 C4 H4 119.8 . . ?
C8 C13 H13 118.6 . . ?
C12 C13 C8 122.8(7) . . ?
C12 C13 H13 118.6 . . ?
C5 C6 H6 120.2 . . ?
C7 C6 C5 119.5(7) . . ?
C7 C6 H6 120.2 . . ?
C11 C12 H12 119.9 . . ?
C13 C12 C11 120.2(7) . . ?
C13 C12 H12 119.9 . . ?
C11 C10 C9 120.7(7) . . ?
C11 C10 H10 119.7 . . ?
C9 C10 H10 119.7 . . ?
N2 C2 Ag2 172.8(8) . . ?
N1 C3 C4 122.9(8) . . ?
N1 C3 H3 118.6 . . ?
C4 C3 H3 118.6 . . ?
C14 C15 H15 119.9 . . ?
C14 C15 C16 120.2(10) . . ?
C16 C15 H15 119.9 . . ?
C16 C17 H17 121.0 2_755 . ?
C16 C17 H17 121.0 . . ?
C16 C17 C16 118.0(16) 2_755 . ?
C15 C16 H16 119.2 . . ?
C17 C16 C15 121.7(12) . . ?
C17 C16 H16 119.2 . . ?
O1 C19 C18 115.4(12) . . ?

loop_
_geom_bond_atom_site_label_1
_geom_bond_atom_site_label_2
_geom_bond_distance
_geom_bond_site_symmetry_2
_geom_bond_publ_flag
Ag1 C1 2.048(6) . ?
Ag1 C1 2.048(6) 5_566 ?
Ag2 C2 2.025(9) . ?
Ag2 C2 2.025(9) 2 ?
Fe1 N1 2.195(5) . ?
Fe1 N1 2.195(5) 7_556 ?
Fe1 N3 2.156(5) 7_556 ?
Fe1 N3 2.156(5) . ?
Fe1 N2 2.128(7) 7_556 ?
Fe1 N2 2.128(7) . ?
N1 C7 1.293(9) . ?
N1 C3 1.353(9) . ?
N3 C1 1.131(7) . ?
N4 C11 1.410(8) . ?
N4 C11 1.410(8) 2_755 ?
N4 C14 1.395(13) . ?
N2 C2 1.144(10) . ?
C5 C8 1.472(9) . ?
C5 C4 1.381(10) . ?
C5 C6 1.398(9) . ?
C8 C9 1.378(9) . ?
C8 C13 1.382(10) . ?
C11 C12 1.392(9) . ?
C11 C10 1.380(11) . ?
C7 H7 0.9300 . ?
C7 C6 1.385(10) . ?
C9 H9 0.9300 . ?
C9 C10 1.384(10) . ?
C14 C15 1.371(10) 2_755 ?
C14 C15 1.370(10) . ?
C4 H4 0.9300 . ?
C4 C3 1.377(10) . ?
C13 H13 0.9300 . ?
C13 C12 1.366(10) . ?
C6 H6 0.9300 . ?
C12 H12 0.9300 . ?
C10 H10 0.9300 . ?
C3 H3 0.9300 . ?
C15 H15 0.9300 . ?
C15 C16 1.375(14) . ?
C17 H17 0.9300 . ?
C17 C16 1.351(15) . ?
C17 C16 1.351(15) 2_755 ?
C16 H16 0.9300 . ?
C19 O1 1.351(10) . ?
C19 C18 1.554(10) . ?
